data_1558599
loop_
_publ_author_name
'Bottcher, Arnd'
'Elias, Horst'
'Glerup, Jorgen'
'Neuburger, Markus'
'Olsen, Carl Erik'
'Paulus, Helmut'
'Springborg, Johan'
'Zehnder, Margareta'

_publ_section_title
;
 Syntheses, Structures and Magnetic Properties of Fluoro-Bridged Di- and
 Tetranuclear Chromium(III) Complexes with Tetrahydrosalen and Substituted
 Tetrahydrosalen Derivatives as Ligands. Crystal Structure of an
 Ethoxo-Fluoro-Bridged Dichromium(III) Complex and a Tetrafluoro-Bridged
 Tetrachromium(III) Complex
;
_journal_name_full 'Acta Chemica Scandinavica'
_journal_page_first 967
_journal_page_last 980
_journal_paper_doi 10.3891/acta.chem.scand.48-0967
_journal_volume 48
_journal_year 1994
_chemical_formula_sum 'C32 H36 Cr2 F2 N4 O4'
_chemical_formula_weight 682.64
_chemical_name_common
;
[Cr(L1)F]4
;
_space_group_IT_number 15
_space_group_name_Hall '-C 2yc'
_space_group_name_H-M_alt 'C 1 2/c 1'
_symmetry_cell_setting monoclinic
_symmetry_Int_Tables_number 15
_symmetry_space_group_name_Hall '-C 2yc'
_symmetry_space_group_name_H-M 'C 1 2/c 1'
_cell_angle_alpha 90.
_cell_angle_beta 95.34(1)
_cell_angle_gamma 90.
_cell_formula_units_Z 8
_cell_length_a 18.292(5)
_cell_length_b 18.599(5)
_cell_length_c 17.974(5)
_cell_volume 6088(3)
_diffrn_ambient_temperature 297
_diffrn_radiation_probe x-ray
_diffrn_radiation_type MoK\a
_diffrn_radiation_wavelength 0.71069
_exptl_absorpt_coefficient_mu 0.750
_exptl_crystal_density_diffrn 1.49
_exptl_crystal_F_000 4064
_refine_ls_number_parameters 397
_refine_ls_number_reflns 3979
_refine_ls_R_factor_gt 0.0659
_refine_ls_wR_factor_gt 0.0519
_cod_data_source_file Acta-Chem-Scand-1994-48-967-1.cif
_cod_data_source_block 1
_cod_original_sg_symbol_H-M 'C 2/c'
_cod_database_code 1558599

loop_
_space_group_symop_id
_space_group_symop_operation_xyz
1 x,y,z
2 -x,y,1/2-z
3 -x,-y,-z
4 x,-y,1/2+z
5 1/2+x,1/2+y,z
6 1/2-x,1/2+y,1/2-z
7 1/2-x,1/2-y,-z
8 1/2+x,1/2-y,1/2+z

loop_
_atom_site_label
_atom_site_type_symbol
_atom_site_thermal_displace_type
_atom_site_fract_x
_atom_site_fract_y
_atom_site_fract_z
_atom_site_occupancy
_atom_site_U_iso_or_equiv
_atom_site_calc_flag
_atom_site_refinement_flags
_atom_site_disorder_assembly
_atom_site_disorder_group
Cr1 Cr Uiso 0.09252(4) 0.36208(4) 0.36981(4) 1.000 0.0476(5) . . . .
Cr2 Cr Uiso 0.10989(4) 0.33701(4) 0.16638(4) 1.000 0.0467(5) . . . .
F1 F Uiso 0.08798(15) 0.37477(14) 0.26204(13) 1.000 0.0568(18) . . . .
F2 F Uiso 0.00559(14) 0.32456(13) 0.13963(14) 1.000 0.0563(18) . . . .
O1 O Uiso 0.06236(17) 0.46057(17) 0.37902(17) 1.000 0.049(2) . . . .
O2 O Uiso 0.10037(19) 0.34863(18) 0.47611(17) 1.000 0.061(2) . . . .
O3 O Uiso 0.11921(19) 0.23940(17) 0.20302(17) 1.000 0.060(2) . . . .
O4 O Uiso 0.2110(2) 0.3511(2) 0.1934(3) 1.000 0.090(3) . . . .
N1 N Uiso 0.1997(2) 0.3874(3) 0.3757(3) 1.000 0.067(3) . . . .
N2 N Uiso 0.1327(3) 0.2589(2) 0.3598(2) 1.000 0.062(3) . . . .
N3 N Uiso 0.1215(3) 0.3028(3) 0.0598(2) 1.000 0.084(4) . . . .
N4 N Uiso 0.0985(2) 0.4372(2) 0.1163(2) 1.000 0.052(3) . . . .
C1 C Uiso 0.0989(3) 0.5163(3) 0.3552(3) 1.000 0.050(4) . . . .
C2 C Uiso 0.0626(3) 0.5768(3) 0.3296(3) 1.000 0.069(4) . . . .
C3 C Uiso 0.0986(4) 0.6367(4) 0.30662(4) 1.000 0.101(6) . . . .
C4 C Uiso 0.1738(4) 0.6375(4) 0.3072(4) 1.000 0.098(6) . . . .
C5 C Uiso 0.2107(4) 0.5791(4) 0.3321(4) 1.000 0.094(6) . . . .
C6 C Uiso 0.1756(3) 0.5182(3) 0.3578(4) 1.000 0.076(5) . . . .
C7 C Uiso 0.2186(3) 0.4550(4) 0.3877(6) 1.000 0.219(11) . . . .
C8 C Uiso 0.2412(4) 0.3253(4) 0.3970(5) 1.000 0.142(8) . . . .
C9 C Uiso 0.2121(3) 0.2590(4) 0.3793(4) 1.000 0.098(6) . . . .
C10 C Uiso 0.0926(3) 0.2048(3) 0.3986(3) 1.000 0.068(4) . . . .
C11 C Uiso 0.0834(3) 0.2195(3) 0.4805(3) 1.000 0.052(4) . . . .
C12 C Uiso 0.0686(3) 0.1618(3) 0.5242(3) 1.000 0.075(4) . . . .
C13 C Uiso 0.0578(4) 0.1686(4) 0.5979(4) 1.000 0.105(6) . . . .
C14 C Uiso 0.0622(4) 0.2351(4) 0.6281(4) 1.000 0.113(6) . . . .
C15 C Uiso 0.0776(3) 0.2943(3) 0.5878(3) 1.000 0.077(4) . . . .
C16 C Uiso 0.0873(3) 0.2883(3) 0.5126(3) 1.000 0.051(4) . . . .
C17 C Uiso 0.1091(3) 0.1789(3) 0.1627(3) 1.000 0.051(3) . . . .
C18 C Uiso 0.0848(3) 0.1172(3) 0.1962(3) 1.000 0.073(4) . . . .
C19 C Uiso 0.0738(3) 0.0544(3) 0.1566(4) 1.000 0.088(5) . . . .
C20 C Uiso 0.0866(3) 0.0509(3) 0.0836(4) 1.000 0.084(5) . . . .
C21 C Uiso 0.1118(3) 0.1105(3) 0.0503(3) 1.000 0.082(5) . . . .
C22 C Uiso 0.1237(3) 0.1751(3) 0.0882(3) 1.000 0.060(4) . . . .
C23 C Uiso 0.1570(4) 0.2383(3) 0.0521(3) 1.000 0.108(6) . . . .
C24 C Uiso 0.1434(3) 0.3652(3) 0.0160(3) 1.000 0.083(4) . . . .
C25 C Uiso 0.0956(3) 0.4281(3) 0.0345(3) 1.000 0.065(4) . . . .
C26 C Uiso 0.1526(3) 0.4920(3) 0.1480(3) 1.000 0.063(4) . . . .
C27 C Uiso 0.2318(3) 0.4695(3) 0.1466(3) 1.000 0.061(4) . . . .
C28 C Uiso 0.2819(4) 0.5190(3) 0.1229(4) 1.000 0.084(5) . . . .
C29 C Uiso 0.3552(4) 0.5016(4) 0.1275(4) 1.000 0.099(6) . . . .
C30 C Uiso 0.3786(4) 0.4359(4) 0.1535(4) 1.000 0.100(6) . . . .
C31 C Uiso 0.3308(3) 0.3864(3) 0.1742(4) 1.000 0.089(5) . . . .
C32 C Uiso 0.2558(3) 0.4015(3) 0.1717(3) 1.000 0.072(4) . . . .

loop_
_atom_type_symbol
_atom_type_description
_atom_type_scat_dispersion_real
_atom_type_scat_dispersion_imag
_atom_type_scat_source
C C 0.0033 0.0016 ' International Tables Vol C Tables 4.2.6.8 and 6.1.1.4'
Cr Cr 0.3209 0.6236 ' International Tables Vol C Tables 4.2.6.8 and 6.1.1.4'
F F 0.0171 0.0103 ' International Tables Vol C Tables 4.2.6.8 and 6.1.1.4'
N N 0.0061 0.0033 ' International Tables Vol C Tables 4.2.6.8 and 6.1.1.4'
O O 0.0106 0.0060 ' International Tables Vol C Tables 4.2.6.8 and 6.1.1.4'

loop_
_geom_angle_atom_site_label_1
_geom_angle_atom_site_label_2
_geom_angle_atom_site_label_3
_geom_angle
_geom_angle_site_symmetry_1
_geom_angle_site_symmetry_2
_geom_angle_site_symmetry_3
_geom_angle_publ_flag
F1 Cr1 O1 89.09(12) . . . yes
F1 Cr1 O2 178.09(14) . . . yes
F1 Cr1 N1 88.57(18) . . . yes
F1 Cr1 N2 90.49(13) . . . yes
F1 Cr1 F2 90.18(11) . . 2_555 yes
O1 Cr1 O2 91.94(14) . . . yes
O1 Cr1 N1 93.35(18) . . . yes
O1 Cr1 N2 175.83(18) . . . yes
F2 Cr1 O1 94.62(12) 2_555 . . yes
O2 Cr1 N1 89.76(19) . . . yes
O2 Cr1 N2 88.36(14) . . . yes
F2 Cr1 O2 91.34(13) 2_555 . . yes
N1 Cr1 N2 82.5(2) . . . yes
F2 Cr1 N1 171.91(18) 2_555 . . yes
F2 Cr1 N2 89.53(17) 2_555 . . yes
F1 Cr2 F2 89.04(11) . . . yes
F1 Cr2 O3 93.28(12) . . . yes
F1 Cr2 O4 90.00(18) . . . yes
F1 Cr2 N3 173.04(17) . . . yes
F1 Cr2 N4 92.23(13) . . . yes
F2 Cr2 O3 91.48(13) . . . yes
F2 Cr2 O4 178.73(15) . . . yes
F2 Cr2 N3 85.19(17) . . . yes
F2 Cr2 N4 86.72(13) . . . yes
O3 Cr2 O4 89.40(16) . . . yes
O3 Cr2 N3 90.77(18) . . . yes
O3 Cr2 N4 174.18(14) . . . yes
O4 Cr2 N3 95.7(2) . . . yes
O4 Cr2 N4 92.49(16) . . . yes
N3 Cr2 N4 83.57(18) . . . yes
Cr1 F1 Cr2 148.01(15) . . . yes
Cr1 F2 Cr2 150.46(14) 2_555 . . yes
Cr1 O1 C1 124.0(3) . . . yes
Cr1 O2 C16 126.8(3) . . . yes
Cr2 O3 C17 126.9(3) . . . yes
Cr2 O4 C32 129.8(4) . . . yes
Cr1 N1 C7 118.2(4) . . . yes
Cr1 N1 C8 108.6(4) . . . yes
C7 N1 C8 127.5(5) . . . yes
Cr1 N2 C9 109.3(4) . . . yes
Cr1 N2 C10 113.5(4) . . . yes
C9 N2 C10 114.7(4) . . . yes
Cr2 N3 C23 117.1(3) . . . yes
Cr2 N3 C24 108.1(4) . . . yes
C23 N3 C24 118.5(5) . . . yes
Cr2 N4 C25 108.8(3) . . . yes
Cr2 N4 C26 114.3(3) . . . yes
C25 N4 C26 114.8(4) . . . yes
O1 C1 C2 120.6(5) . . . yes
O1 C1 C6 122.9(5) . . . yes
C2 C1 C6 116.4(5) . . . no
C1 C2 C3 122.5(6) . . . no
C2 C3 C4 120.8(6) . . . no
C3 C4 C5 117.9(7) . . . no
C4 C5 C6 122.4(7) . . . no
C1 C6 C5 119.9(6) . . . no
C1 C6 C7 119.1(5) . . . no
C5 C6 C7 121.0(5) . . . no
N1 C7 C6 125.0(6) . . . yes
N1 C8 C9 119.0(6) . . . yes
N2 C9 C8 114.4(6) . . . yes
N2 C10 C11 116.4(4) . . . yes
C10 C11 C12 117.3(5) . . . no
C10 C11 C16 123.8(5) . . . no
C12 C11 C16 118.9(5) . . . no
C11 C12 C13 122.6(6) . . . no
C12 C13 C14 117.8(7) . . . no
C13 C14 C15 122.3(7) . . . no
C14 C15 C16 120.4(6) . . . no
O2 C16 C11 124.8(5) . . . yes
O2 C16 C15 117.3(5) . . . yes
C11 C16 C15 118.0(5) . . . no
O3 C17 C18 119.5(5) . . . yes
O3 C17 C22 122.2(5) . . . yes
C18 C17 C22 118.3(5) . . . no
C17 C18 C19 121.1(5) . . . no
C18 C19 C20 120.8(5) . . . no
C19 C20 C21 118.9(5) . . . no
C20 C21 C22 122.2(5) . . . no
C17 C22 C21 118.7(5) . . . no
C17 C22 C23 119.9(5) . . . no
C21 C22 C23 121.2(5) . . . no
N3 C23 C22 115.2(6) . . . yes
N3 C24 C25 107.4(4) . . . yes
N4 C25 C24 109.8(4) . . . yes
N4 C26 C27 114.0(4) . . . yes
C26 C27 C28 118.8(5) . . . no
C26 C27 C32 121.2(5) . . . no
C28 C27 C32 120.0(5) . . . no
C27 C28 C29 119.5(6) . . . no
C28 C29 C30 120.4(7) . . . no
C29 C30 C31 121.1(7) . . . no
C30 C31 C32 121.0(6) . . . no
O4 C32 C27 123.3(5) . . . yes
O4 C32 C31 118.7(5) . . . yes
C27 C32 C31 118.0(5) . . . no

loop_
_geom_bond_atom_site_label_1
_geom_bond_atom_site_label_2
_geom_bond_distance
_geom_bond_site_symmetry_1
_geom_bond_site_symmetry_2
_geom_bond_publ_flag
Cr1 F1 1.946(2) . . yes
Cr1 O1 1.925(3) . . yes
Cr1 O2 1.919(3) . . yes
Cr1 N1 2.010(4) . . yes
Cr1 N2 2.069(4) . . yes
Cr1 F2 1.918(3) . 2_555 yes
Cr2 F1 1.934(3) . . yes
Cr2 F2 1.938(3) . . yes
Cr2 O3 1.933(3) . . yes
Cr2 O4 1.886(4) . . yes
Cr2 N3 2.048(4) . . yes
Cr2 N4 2.072(4) . . yes
O1 C1 1.326(6) . . yes
O2 C16 1.333(6) . . yes
O3 C17 1.342(6) . . yes
O4 C32 1.327(7) . . yes
N1 C7 1.316(9) . . yes
N1 C8 1.415(9) . . yes
N2 C9 1.462(8) . . yes
N2 C10 1.460(7) . . yes
N3 C23 1.377(8) . . yes
N3 C24 1.479(8) . . yes
N4 C25 1.476(6) . . yes
N4 C26 1.496(7) . . yes
C1 C2 1.365(8) . . no
C1 C6 1.400(8) . . no
C2 C3 1.377(9) . . no
C3 C4 1.375(10) . . no
C4 C5 1.334(10) . . no
C5 C6 1.401(9) . . no
C6 C7 1.487(10) . . no
C8 C9 1.369(10) . . no
C10 C11 1.522(8) . . no
C11 C12 1.372(8) . . no
C11 C16 1.403(8) . . no
C12 C13 1.363(9) . . no
C13 C14 1.350(10) . . no
C14 C15 1.362(9) . . no
C15 C16 1.384(8) . . no
C17 C18 1.388(8) . . no
C17 C22 1.391(8) . . no
C18 C19 1.373(8) . . no
C19 C20 1.356(10) . . no
C20 C21 1.361(8) . . no
C21 C22 1.388(8) . . no
C22 C23 1.499(8) . . no
C24 C25 1.516(8) . . no
C26 C27 1.510(8) . . no
C27 C28 1.393(9) . . no
C27 C32 1.400(8) . . no
C28 C29 1.374(10) . . no
C29 C30 1.363(10) . . no
C30 C31 1.346(9) . . no
C31 C32 1.397(8) . . no

loop_
_geom_torsion_atom_site_label_1
_geom_torsion_atom_site_label_2
_geom_torsion_atom_site_label_3
_geom_torsion_atom_site_label_4
_geom_torsion
_geom_torsion_site_symmetry_1
_geom_torsion_site_symmetry_2
_geom_torsion_site_symmetry_3
_geom_torsion_site_symmetry_4
_geom_torsion_publ_flag
O1 Cr1 F1 Cr2 169.3(3) . . . . no
N1 Cr1 F1 Cr2 75.9(3) . . . . no
N2 Cr1 F1 Cr2 -6.6(3) . . . . no
F2 Cr1 F1 Cr2 -96.1(3) 2_555 . . . no
F1 Cr1 O1 C1 -58.6(4) . . . . no
O2 Cr1 O1 C1 119.8(4) . . . . no
N1 Cr1 O1 C1 29.9(4) . . . . no
F2 Cr1 O1 C1 -148.8(4) 2_555 . . . no
O1 Cr1 O2 C16 147.3(4) . . . . no
N1 Cr1 O2 C16 -119.4(4) . . . . no
N2 Cr1 O2 C16 -36.9(4) . . . . no
F2 Cr1 O2 C16 52.6(4) 2_555 . . . no
F1 Cr1 N1 C7 93.0(6) . . . . no
F1 Cr1 N1 C8 -111.6(5) . . . . no
O1 Cr1 N1 C7 3.9(6) . . . . no
O1 Cr1 N1 C8 159.4(5) . . . . no
O2 Cr1 N1 C7 -88.0(6) . . . . no
O2 Cr1 N1 C8 67.5(5) . . . . no
N2 Cr1 N1 C7 -176.4(6) . . . . no
N2 Cr1 N1 C8 -20.9(5) . . . . no
F1 Cr1 N2 C9 101.3(4) . . . . no
F1 Cr1 N2 C10 -129.2(3) . . . . no
O2 Cr1 N2 C9 -77.2(4) . . . . no
O2 Cr1 N2 C10 52.4(3) . . . . no
N1 Cr1 N2 C9 12.8(4) . . . . no
N1 Cr1 N2 C10 142.3(4) . . . . no
F2 Cr1 N2 C9 -168.5(4) 2_555 . . . no
F2 Cr1 N2 C10 -39.0(3) 2_555 . . . no
F1 Cr1 F2 Cr2 -64.3(3) . . 2_555 2_555 no
O1 Cr1 F2 Cr2 24.8(3) . . 2_555 2_555 no
O2 Cr1 F2 Cr2 116.9(3) . . 2_555 2_555 no
N2 Cr1 F2 Cr2 -154.8(3) . . 2_555 2_555 no
F2 Cr2 F1 Cr1 111.8(3) . . . . no
O3 Cr2 F1 Cr1 20.4(3) . . . . no
O4 Cr2 F1 Cr1 -69.0(3) . . . . no
N4 Cr2 F1 Cr1 -161.5(3) . . . . no
F1 Cr2 F2 Cr1 51.3(3) . . . 2_555 no
O3 Cr2 F2 Cr1 144.5(3) . . . 2_555 no
N3 Cr2 F2 Cr1 -124.9(3) . . . 2_555 no
N4 Cr2 F2 Cr1 -41.0(3) . . . 2_555 no
F1 Cr2 O3 C17 154.5(4) . . . . no
F2 Cr2 O3 C17 65.4(4) . . . . no
O4 Cr2 O3 C17 -115.5(4) . . . . no
N3 Cr2 O3 C17 -19.8(4) . . . . no
F1 Cr2 O4 C32 -104.3(5) . . . . no
O3 Cr2 O4 C32 162.5(5) . . . . no
N3 Cr2 O4 C32 71.7(5) . . . . no
N4 Cr2 O4 C32 -12.1(5) . . . . no
F2 Cr2 N3 C23 -114.8(5) . . . . no
F2 Cr2 N3 C24 108.3(4) . . . . no
O3 Cr2 N3 C23 -23.4(5) . . . . no
O3 Cr2 N3 C24 -160.3(4) . . . . no
O4 Cr2 N3 C23 66.1(5) . . . . no
O4 Cr2 N3 C24 -70.8(4) . . . . no
N4 Cr2 N3 C23 158.0(5) . . . . no
N4 Cr2 N3 C24 21.1(4) . . . . no
F1 Cr2 N4 C25 -167.6(3) . . . . no
F1 Cr2 N4 C26 62.7(3) . . . . no
F2 Cr2 N4 C25 -78.7(3) . . . . no
F2 Cr2 N4 C26 151.6(3) . . . . no
O4 Cr2 N4 C25 102.3(3) . . . . no
O4 Cr2 N4 C26 -27.4(3) . . . . no
N3 Cr2 N4 C25 6.9(3) . . . . no
N3 Cr2 N4 C26 -122.9(3) . . . . no
Cr1 O1 C1 C2 148.1(4) . . . . no
Cr1 O1 C1 C6 -34.9(7) . . . . no
Cr1 O2 C16 C11 17.0(8) . . . . no
Cr1 O2 C16 C15 -163.7(4) . . . . no
Cr2 O3 C17 C18 -150.7(4) . . . . no
Cr2 O3 C17 C22 30.8(7) . . . . no
Cr2 O4 C32 C27 25.6(8) . . . . no
Cr2 O4 C32 C31 -154.7(5) . . . . no
Cr1 N1 C8 C9 27.6(9) . . . . no
C7 N1 C8 C9 -179.9(8) . . . . no
Cr1 N1 C7 C6 -35.8(11) . . . . no
C8 N1 C7 C6 174.0(7) . . . . no
Cr1 N2 C10 C11 -52.5(5) . . . . no
Cr1 N2 C9 C8 -1.8(7) . . . . no
C10 N2 C9 C8 -130.6(6) . . . . no
C9 N2 C10 C11 74.2(6) . . . . no
Cr2 N3 C23 C22 57.2(6) . . . . no
C23 N3 C24 C25 179.5(5) . . . . no
C24 N3 C23 C22 -170.4(5) . . . . no
Cr2 N3 C24 C25 -44.2(5) . . . . no
Cr2 N4 C26 C27 55.9(5) . . . . no
C25 N4 C26 C27 -70.8(5) . . . . no
C26 N4 C25 C24 96.2(5) . . . . no
Cr2 N4 C25 C24 -33.2(5) . . . . no
C6 C1 C2 C3 0.6(8) . . . . no
O1 C1 C6 C7 0.7(10) . . . . no
O1 C1 C2 C3 177.9(4) . . . . no
C2 C1 C6 C7 177.8(7) . . . . no
O1 C1 C6 C5 -179.6(6) . . . . no
C2 C1 C6 C5 -2.4(9) . . . . no
C1 C2 C3 C4 1.3(8) . . . . no
C2 C3 C4 C5 -1.3(9) . . . . no
C3 C4 C5 C6 -0.5(11) . . . . no
C4 C5 C6 C7 -177.8(8) . . . . no
C4 C5 C6 C1 2.5(11) . . . . no
C5 C6 C7 N1 -140.8(8) . . . . no
C1 C6 C7 N1 39.0(12) . . . . no
N1 C8 C9 N2 -17.4(10) . . . . no
N2 C10 C11 C12 -159.1(5) . . . . no
N2 C10 C11 C16 22.7(8) . . . . no
C10 C11 C16 O2 -0.9(9) . . . . no
C12 C11 C16 C15 1.5(8) . . . . no
C10 C11 C16 C15 179.7(5) . . . . no
C12 C11 C16 O2 -179.2(5) . . . . no
C10 C11 C12 C13 -178.6(6) . . . . no
C16 C11 C12 C13 -0.3(9) . . . . no
C11 C12 C13 C14 -0.1(10) . . . . no
C12 C13 C14 C15 -0.7(11) . . . . no
C13 C14 C15 C16 1.9(10) . . . . no
C14 C15 C16 C11 -2.3(9) . . . . no
C14 C15 C16 O2 178.3(5) . . . . no
O3 C17 C22 C21 -180.0(5) . . . . no
O3 C17 C18 C19 179.9(5) . . . . no
C22 C17 C18 C19 -1.5(8) . . . . no
O3 C17 C22 C23 4.6(8) . . . . no
C18 C17 C22 C21 1.4(8) . . . . no
C18 C17 C22 C23 -174.0(5) . . . . no
C17 C18 C19 C20 0.2(9) . . . . no
C18 C19 C20 C21 1.1(9) . . . . no
C19 C20 C21 C22 -1.1(9) . . . . no
C20 C21 C22 C23 175.2(6) . . . . no
C20 C21 C22 C17 -0.2(8) . . . . no
C21 C22 C23 N3 133.1(5) . . . . no
C17 C22 C23 N3 -51.6(7) . . . . no
N3 C24 C25 N4 51.8(5) . . . . no
N4 C26 C27 C28 135.2(5) . . . . no
N4 C26 C27 C32 -47.7(7) . . . . no
C26 C27 C28 C29 174.3(6) . . . . no
C32 C27 C28 C29 -2.8(9) . . . . no
C26 C27 C32 O4 4.6(8) . . . . no
C26 C27 C32 C31 -175.1(5) . . . . no
C28 C27 C32 O4 -178.4(6) . . . . no
C28 C27 C32 C31 1.9(8) . . . . no
C27 C28 C29 C30 1.4(11) . . . . no
C28 C29 C30 C31 0.9(11) . . . . no
C29 C30 C31 C32 -1.8(11) . . . . no
C30 C31 C32 O4 -179.4(6) . . . . no
C30 C31 C32 C27 0.4(9) . . . . no
